data_7134195
loop_
_publ_author_name
'Volla, Chandra'
'Pal, Kuntal'
'Dash, Om Prakash'

_publ_section_title
;
 Rhodium/Selenium Dual Catalysis for Accessing 2-Aminopyrroles from
 N-Sulfonyl-1,2,3-triazoles
;
_journal_name_full 'Chemical Communications'
_journal_paper_doi 10.1039/D4CC06346E
_journal_year 2025
_chemical_formula_moiety 'C18 H18 N2 O4 S2'
_chemical_formula_sum 'C18 H18 N2 O4 S2'
_chemical_formula_weight 390.46
_space_group_crystal_system triclinic
_space_group_IT_number 2
_space_group_name_Hall '-P 1'
_space_group_name_H-M_alt 'P -1'
_atom_sites_solution_hydrogens mixed
_audit_creation_date 2024-11-11
_audit_creation_method
;
Olex2 1.5-ac6-016
(compiled 2024.01.13 svn.r2f8d729c for Rigaku Oxford Diffraction, GUI svn.r6897)
;
_audit_update_record
;
2024-11-11 deposited with the CCDC.	2025-01-23 downloaded from the CCDC.
;
_cell_angle_alpha 89.792(3)
_cell_angle_beta 89.757(3)
_cell_angle_gamma 63.581(4)
_cell_formula_units_Z 2
_cell_length_a 9.0198(4)
_cell_length_b 9.8165(4)
_cell_length_c 11.3146(4)
_cell_measurement_reflns_used 3145
_cell_measurement_temperature 150
_cell_measurement_theta_max 36.0890
_cell_measurement_theta_min 2.3710
_cell_volume 897.19(7)
_computing_molecular_graphics 'Olex2 1.5-ac6-016 (Dolomanov et al., 2009)'
_computing_publication_material 'Olex2 1.5-ac6-016 (Dolomanov et al., 2009)'
_computing_structure_refinement 'SHELXL 2018/3 (Sheldrick, 2015)'
_diffrn_ambient_temperature 150
_diffrn_detector 'Bruker APEX2 area detector'
_diffrn_detector_area_resol_mean 7.9
_diffrn_detector_type 'CCD area detector'
_diffrn_measured_fraction_theta_full 0.997
_diffrn_measured_fraction_theta_max 0.997
_diffrn_measurement_device 'three-circle diffractometer'
_diffrn_measurement_device_type 'Bruker SMART APEX2 area detector'
_diffrn_measurement_method '\w and \f scans'
_diffrn_radiation_monochromator 'mirror optics'
_diffrn_radiation_probe x-ray
_diffrn_radiation_type MoK\a
_diffrn_radiation_wavelength 0.71073
_diffrn_reflns_av_R_equivalents 0.0319
_diffrn_reflns_av_unetI/netI 0.0282
_diffrn_reflns_Laue_measured_fraction_full 0.997
_diffrn_reflns_Laue_measured_fraction_max 0.997
_diffrn_reflns_limit_h_max 10
_diffrn_reflns_limit_h_min -10
_diffrn_reflns_limit_k_max 11
_diffrn_reflns_limit_k_min -11
_diffrn_reflns_limit_l_max 13
_diffrn_reflns_limit_l_min -13
_diffrn_reflns_number 13911
_diffrn_reflns_point_group_measured_fraction_full 0.997
_diffrn_reflns_point_group_measured_fraction_max 0.997
_diffrn_reflns_theta_full 24.995
_diffrn_reflns_theta_max 24.995
_diffrn_reflns_theta_min 2.317
_diffrn_source 'microfocus sealed X-ray tube'
_diffrn_source_type 'Incoatec I\ms'
_exptl_absorpt_coefficient_mu 0.324
_exptl_absorpt_correction_T_max 0.983
_exptl_absorpt_correction_T_min 0.947
_exptl_absorpt_correction_type numerical
_exptl_absorpt_process_details 'CrysAlisPro 1.171.43.105a (Rigaku Oxford Diffraction, 2024)'
_exptl_crystal_colour colourless
_exptl_crystal_colour_primary colourless
_exptl_crystal_density_diffrn 1.445
_exptl_crystal_description block
_exptl_crystal_F_000 408
_exptl_crystal_size_max 0.168
_exptl_crystal_size_mid 0.142
_exptl_crystal_size_min 0.052
_refine_diff_density_max 0.746
_refine_diff_density_min -0.730
_refine_diff_density_rms 0.053
_refine_ls_extinction_method none
_refine_ls_goodness_of_fit_ref 1.051
_refine_ls_hydrogen_treatment constr
_refine_ls_matrix_type full
_refine_ls_number_parameters 237
_refine_ls_number_reflns 3145
_refine_ls_number_restraints 0
_refine_ls_restrained_S_all 1.051
_refine_ls_R_factor_all 0.0399
_refine_ls_R_factor_gt 0.0352
_refine_ls_shift/su_max 0.001
_refine_ls_shift/su_mean 0.000
_refine_ls_structure_factor_coef Fsqd
_refine_ls_weighting_details 'w=1/[\s^2^(Fo^2^)+(0.0479P)^2^+0.6066P] where P=(Fo^2^+2Fc^2^)/3'
_refine_ls_weighting_scheme calc
_refine_ls_wR_factor_gt 0.0925
_refine_ls_wR_factor_ref 0.0966
_reflns_Friedel_coverage 0.000
_reflns_number_gt 2805
_reflns_number_total 3145
_reflns_threshold_expression 'I > 2\s(I)'
_cod_data_source_file d4cc06346e2.cif
_cod_data_source_block cmrv_kp_1269_autored
_cod_database_code 7134195
_shelx_shelxl_version_number 2018/3
_shelx_space_group_comment
;
The symmetry employed for this shelxl refinement is uniquely defined
by the following loop, which should always be used as a source of
symmetry information in preference to the above space-group names.
They are only intended as comments.
;
_shelx_estimated_absorpt_t_max 0.983
_shelx_estimated_absorpt_t_min 0.948
_olex2_refinement_description
;
1. Fixed Uiso
 At 1.2 times of:
  All C(H) groups, All N(H) groups
 At 1.5 times of:
  All C(H,H,H) groups
2.a Riding coordinates:
 N2(H2)
2.b Aromatic/amide H refined with riding coordinates:
 C2(H2A), C3(H3), C4(H4), C5(H5), C6(H6), C10(H10), C12(H12), C13(H13),
 C14(H14), C15(H15), C16(H16)
2.c Idealised Me refined as rotating group:
 C17(H17A,H17B,H17C), C18(H18A,H18B,H18C)
;
_olex2_submission_special_instructions 'No special instructions were received'

loop_
_space_group_symop_operation_xyz
'x, y, z'
'-x, -y, -z'

loop_
_atom_site_label
_atom_site_type_symbol
_atom_site_fract_x
_atom_site_fract_y
_atom_site_fract_z
_atom_site_U_iso_or_equiv
_atom_site_adp_type
_atom_site_occupancy
_atom_site_site_symmetry_order
_atom_site_calc_flag
_atom_site_refinement_flags_posn
_atom_site_refinement_flags_adp
_atom_site_refinement_flags_occupancy
_atom_site_disorder_assembly
_atom_site_disorder_group
S1 S 0.27006(6) 0.90148(5) 0.49645(4) 0.01947(15) Uani 1 1 d . . . . .
S2 S 0.16651(6) 0.54339(5) 0.40075(4) 0.01982(15) Uani 1 1 d . . . . .
O1 O 0.43522(17) 0.78808(16) 0.51931(13) 0.0282(3) Uani 1 1 d . . . . .
O2 O 0.01231(16) 0.67468(16) 0.38471(13) 0.0270(3) Uani 1 1 d . . . . .
O3 O 0.14670(17) 0.93409(16) 0.58765(12) 0.0243(3) Uani 1 1 d . . . . .
O4 O 0.18528(18) 0.39974(17) 0.35922(13) 0.0290(3) Uani 1 1 d . . . . .
N1 N 0.30973(19) 0.57776(18) 0.33037(14) 0.0197(4) Uani 1 1 d . . . . .
N2 N 0.20374(19) 0.84749(18) 0.37871(14) 0.0201(4) Uani 1 1 d . . . . .
H2 H 0.151946 0.925577 0.331255 0.024 Uiso 1 1 d R U . . .
C1 C 0.6660(2) 0.4619(2) 0.13122(17) 0.0210(4) Uani 1 1 d . . . . .
C2 C 0.7738(3) 0.3088(2) 0.1505(2) 0.0301(5) Uani 1 1 d . . . . .
H2A H 0.758368 0.257314 0.217086 0.036 Uiso 1 1 calc R U . . .
C3 C 0.9037(3) 0.2316(3) 0.0723(2) 0.0435(6) Uani 1 1 d . . . . .
H3 H 0.974001 0.126472 0.084249 0.052 Uiso 1 1 calc R U . . .
C4 C 0.9314(3) 0.3068(3) -0.0227(2) 0.0465(7) Uani 1 1 d . . . . .
H4 H 1.021747 0.254018 -0.074805 0.056 Uiso 1 1 calc R U . . .
C5 C 0.8274(3) 0.4580(3) -0.0412(2) 0.0369(6) Uani 1 1 d . . . . .
H5 H 0.846427 0.510050 -0.106057 0.044 Uiso 1 1 calc R U . . .
C6 C 0.6950(3) 0.5349(3) 0.03413(18) 0.0266(5) Uani 1 1 d . . . . .
H6 H 0.622826 0.638990 0.019550 0.032 Uiso 1 1 calc R U . . .
C7 C 0.5223(2) 0.5403(2) 0.20990(16) 0.0189(4) Uani 1 1 d . . . . .
C8 C 0.4375(2) 0.7001(2) 0.23932(16) 0.0183(4) Uani 1 1 d . . . . .
C9 C 0.3087(2) 0.7199(2) 0.31297(17) 0.0184(4) Uani 1 1 d . . . . .
C10 C 0.4403(2) 0.4701(2) 0.26591(17) 0.0203(4) Uani 1 1 d . . . . .
H10 H 0.468146 0.364846 0.261436 0.024 Uiso 1 1 calc R U . . .
C11 C 0.4774(2) 0.8254(2) 0.20579(16) 0.0196(4) Uani 1 1 d . . . . .
C12 C 0.6326(2) 0.8192(2) 0.22775(17) 0.0228(4) Uani 1 1 d . . . . .
H12 H 0.717887 0.729996 0.261210 0.027 Uiso 1 1 calc R U . . .
C13 C 0.6627(3) 0.9422(3) 0.20105(18) 0.0280(5) Uani 1 1 d . . . . .
H13 H 0.768311 0.937226 0.217005 0.034 Uiso 1 1 calc R U . . .
C14 C 0.5398(3) 1.0729(2) 0.15107(19) 0.0304(5) Uani 1 1 d . . . . .
H14 H 0.561390 1.156789 0.132231 0.036 Uiso 1 1 calc R U . . .
C15 C 0.3861(3) 1.0801(2) 0.12898(19) 0.0309(5) Uani 1 1 d . . . . .
H15 H 0.301387 1.169590 0.095451 0.037 Uiso 1 1 calc R U . . .
C16 C 0.3550(3) 0.9574(2) 0.15550(18) 0.0256(5) Uani 1 1 d . . . . .
H16 H 0.249109 0.963086 0.139278 0.031 Uiso 1 1 calc R U . . .
C17 C 0.2733(3) 1.0723(2) 0.45570(19) 0.0286(5) Uani 1 1 d . . . . .
H17A H 0.304782 1.114770 0.523956 0.043 Uiso 1 1 calc R U . . .
H17B H 0.163065 1.144767 0.428522 0.043 Uiso 1 1 calc R U . . .
H17C H 0.353791 1.053095 0.391788 0.043 Uiso 1 1 calc R U . . .
C18 C 0.2273(3) 0.5289(3) 0.54873(18) 0.0263(5) Uani 1 1 d . . . . .
H18A H 0.230457 0.623377 0.572837 0.039 Uiso 1 1 calc R U . . .
H18B H 0.337497 0.443557 0.557845 0.039 Uiso 1 1 calc R U . . .
H18C H 0.147859 0.511775 0.598399 0.039 Uiso 1 1 calc R U . . .

loop_
_atom_site_aniso_label
_atom_site_aniso_U_11
_atom_site_aniso_U_22
_atom_site_aniso_U_33
_atom_site_aniso_U_23
_atom_site_aniso_U_13
_atom_site_aniso_U_12
S1 0.0177(3) 0.0162(3) 0.0231(3) -0.00228(19) 0.00269(19) -0.0063(2)
S2 0.0184(3) 0.0209(3) 0.0227(3) 0.0001(2) 0.00237(19) -0.0110(2)
O1 0.0193(7) 0.0243(8) 0.0346(8) -0.0035(6) -0.0026(6) -0.0038(6)
O2 0.0178(7) 0.0280(8) 0.0343(8) 0.0029(6) 0.0004(6) -0.0095(6)
O3 0.0236(7) 0.0248(8) 0.0227(7) -0.0022(6) 0.0056(6) -0.0091(6)
O4 0.0332(8) 0.0260(8) 0.0344(8) -0.0033(6) 0.0051(6) -0.0192(7)
N1 0.0205(8) 0.0175(8) 0.0224(8) -0.0028(7) 0.0054(7) -0.0098(7)
N2 0.0195(8) 0.0154(8) 0.0237(9) -0.0018(7) 0.0021(7) -0.0061(7)
C1 0.0173(9) 0.0254(11) 0.0204(10) -0.0063(8) 0.0009(8) -0.0095(8)
C2 0.0225(10) 0.0276(12) 0.0352(12) -0.0040(9) 0.0009(9) -0.0065(9)
C3 0.0249(12) 0.0362(14) 0.0540(16) -0.0129(12) 0.0045(11) 0.0002(10)
C4 0.0257(12) 0.0620(18) 0.0439(15) -0.0231(13) 0.0159(11) -0.0125(12)
C5 0.0327(12) 0.0583(16) 0.0259(12) -0.0115(11) 0.0100(9) -0.0258(12)
C6 0.0250(10) 0.0328(12) 0.0239(11) -0.0042(9) 0.0019(8) -0.0144(9)
C7 0.0167(9) 0.0196(10) 0.0182(9) -0.0011(8) 0.0003(7) -0.0061(8)
C8 0.0168(9) 0.0207(10) 0.0165(9) -0.0004(8) -0.0001(7) -0.0075(8)
C9 0.0186(9) 0.0149(9) 0.0211(10) -0.0006(7) 0.0016(7) -0.0070(8)
C10 0.0196(9) 0.0159(10) 0.0225(10) -0.0035(8) 0.0027(8) -0.0052(8)
C11 0.0228(10) 0.0188(10) 0.0167(9) -0.0021(8) 0.0043(7) -0.0088(8)
C12 0.0235(10) 0.0245(11) 0.0203(10) -0.0021(8) 0.0033(8) -0.0105(9)
C13 0.0311(11) 0.0345(12) 0.0259(11) -0.0083(9) 0.0071(9) -0.0212(10)
C14 0.0467(13) 0.0264(12) 0.0249(11) -0.0040(9) 0.0096(10) -0.0226(11)
C15 0.0401(13) 0.0216(11) 0.0290(12) 0.0035(9) 0.0036(10) -0.0120(10)
C16 0.0226(10) 0.0255(11) 0.0270(11) 0.0007(9) 0.0019(8) -0.0093(9)
C17 0.0364(12) 0.0217(11) 0.0300(12) -0.0058(9) 0.0078(9) -0.0152(9)
C18 0.0272(11) 0.0314(12) 0.0226(10) 0.0036(9) 0.0010(8) -0.0151(9)

loop_
_atom_type_symbol
_atom_type_description
_atom_type_scat_dispersion_real
_atom_type_scat_dispersion_imag
_atom_type_scat_source
C C 0.0033 0.0016 'International Tables Vol C Tables 4.2.6.8 and 6.1.1.4'
H H 0.0000 0.0000 'International Tables Vol C Tables 4.2.6.8 and 6.1.1.4'
N N 0.0061 0.0033 'International Tables Vol C Tables 4.2.6.8 and 6.1.1.4'
O O 0.0106 0.0060 'International Tables Vol C Tables 4.2.6.8 and 6.1.1.4'
S S 0.1246 0.1234 'International Tables Vol C Tables 4.2.6.8 and 6.1.1.4'

loop_
_geom_angle_atom_site_label_1
_geom_angle_atom_site_label_2
_geom_angle_atom_site_label_3
_geom_angle
_geom_angle_site_symmetry_1
_geom_angle_site_symmetry_3
_geom_angle_publ_flag
O1 S1 O3 118.39(9) . . ?
O1 S1 N2 107.40(8) . . ?
O1 S1 C17 109.71(10) . . ?
O3 S1 N2 107.18(8) . . ?
O3 S1 C17 108.22(9) . . ?
N2 S1 C17 105.12(10) . . ?
O2 S2 N1 106.72(8) . . ?
O2 S2 C18 109.90(10) . . ?
O4 S2 O2 119.37(9) . . ?
O4 S2 N1 106.28(8) . . ?
O4 S2 C18 110.10(10) . . ?
N1 S2 C18 103.10(9) . . ?
C9 N1 S2 126.94(13) . . ?
C10 N1 S2 124.35(14) . . ?
C10 N1 C9 108.25(16) . . ?
S1 N2 H2 110.0 . . ?
C9 N2 S1 121.43(13) . . ?
C9 N2 H2 109.9 . . ?
C2 C1 C7 119.88(19) . . ?
C6 C1 C2 118.31(19) . . ?
C6 C1 C7 121.76(18) . . ?
C1 C2 H2A 119.9 . . ?
C3 C2 C1 120.2(2) . . ?
C3 C2 H2A 119.9 . . ?
C2 C3 H3 119.7 . . ?
C4 C3 C2 120.5(2) . . ?
C4 C3 H3 119.7 . . ?
C3 C4 H4 120.2 . . ?
C5 C4 C3 119.6(2) . . ?
C5 C4 H4 120.2 . . ?
C4 C5 H5 119.8 . . ?
C4 C5 C6 120.3(2) . . ?
C6 C5 H5 119.8 . . ?
C1 C6 H6 119.5 . . ?
C5 C6 C1 121.0(2) . . ?
C5 C6 H6 119.5 . . ?
C8 C7 C1 128.61(18) . . ?
C10 C7 C1 124.09(18) . . ?
C10 C7 C8 107.26(16) . . ?
C7 C8 C11 129.69(17) . . ?
C9 C8 C7 107.49(17) . . ?
C9 C8 C11 122.75(17) . . ?
N2 C9 N1 121.24(16) . . ?
C8 C9 N1 108.14(16) . . ?
C8 C9 N2 129.94(18) . . ?
N1 C10 H10 125.6 . . ?
C7 C10 N1 108.86(17) . . ?
C7 C10 H10 125.6 . . ?
C12 C11 C8 121.92(17) . . ?
C16 C11 C8 119.43(17) . . ?
C16 C11 C12 118.59(19) . . ?
C11 C12 H12 119.8 . . ?
C13 C12 C11 120.34(19) . . ?
C13 C12 H12 119.8 . . ?
C12 C13 H13 119.7 . . ?
C12 C13 C14 120.5(2) . . ?
C14 C13 H13 119.7 . . ?
C13 C14 H14 120.2 . . ?
C15 C14 C13 119.5(2) . . ?
C15 C14 H14 120.2 . . ?
C14 C15 H15 119.9 . . ?
C14 C15 C16 120.3(2) . . ?
C16 C15 H15 119.9 . . ?
C11 C16 H16 119.6 . . ?
C15 C16 C11 120.7(2) . . ?
C15 C16 H16 119.6 . . ?
S1 C17 H17A 109.5 . . ?
S1 C17 H17B 109.5 . . ?
S1 C17 H17C 109.5 . . ?
H17A C17 H17B 109.5 . . ?
H17A C17 H17C 109.5 . . ?
H17B C17 H17C 109.5 . . ?
S2 C18 H18A 109.5 . . ?
S2 C18 H18B 109.5 . . ?
S2 C18 H18C 109.5 . . ?
H18A C18 H18B 109.5 . . ?
H18A C18 H18C 109.5 . . ?
H18B C18 H18C 109.5 . . ?

loop_
_geom_bond_atom_site_label_1
_geom_bond_atom_site_label_2
_geom_bond_distance
_geom_bond_site_symmetry_2
_geom_bond_publ_flag
S1 O1 1.4321(14) . ?
S1 O3 1.4426(14) . ?
S1 N2 1.6456(17) . ?
S1 C17 1.750(2) . ?
S2 O2 1.4261(14) . ?
S2 O4 1.4247(15) . ?
S2 N1 1.6714(16) . ?
S2 C18 1.749(2) . ?
N1 C9 1.405(2) . ?
N1 C10 1.388(2) . ?
N2 H2 0.8801 . ?
N2 C9 1.401(2) . ?
C1 C2 1.396(3) . ?
C1 C6 1.396(3) . ?
C1 C7 1.474(3) . ?
C2 H2A 0.9500 . ?
C2 C3 1.391(3) . ?
C3 H3 0.9500 . ?
C3 C4 1.385(4) . ?
C4 H4 0.9500 . ?
C4 C5 1.374(4) . ?
C5 H5 0.9500 . ?
C5 C6 1.385(3) . ?
C6 H6 0.9500 . ?
C7 C8 1.446(3) . ?
C7 C10 1.368(3) . ?
C8 C9 1.369(3) . ?
C8 C11 1.475(3) . ?
C10 H10 0.9500 . ?
C11 C12 1.397(3) . ?
C11 C16 1.396(3) . ?
C12 H12 0.9500 . ?
C12 C13 1.382(3) . ?
C13 H13 0.9500 . ?
C13 C14 1.389(3) . ?
C14 H14 0.9500 . ?
C14 C15 1.380(3) . ?
C15 H15 0.9500 . ?
C15 C16 1.385(3) . ?
C16 H16 0.9500 . ?
C17 H17A 0.9800 . ?
C17 H17B 0.9800 . ?
C17 H17C 0.9800 . ?
C18 H18A 0.9800 . ?
C18 H18B 0.9800 . ?
C18 H18C 0.9800 . ?

loop_
_geom_torsion_atom_site_label_1
_geom_torsion_atom_site_label_2
_geom_torsion_atom_site_label_3
_geom_torsion_atom_site_label_4
_geom_torsion
_geom_torsion_site_symmetry_1
_geom_torsion_site_symmetry_2
_geom_torsion_site_symmetry_3
_geom_torsion_site_symmetry_4
_geom_torsion_publ_flag
S1 N2 C9 N1 97.56(19) . . . . ?
S1 N2 C9 C8 -71.8(2) . . . . ?
S2 N1 C9 N2 15.8(3) . . . . ?
S2 N1 C9 C8 -172.80(14) . . . . ?
S2 N1 C10 C7 173.46(13) . . . . ?
O1 S1 N2 C9 -6.21(18) . . . . ?
O2 S2 N1 C9 30.30(18) . . . . ?
O2 S2 N1 C10 -141.01(16) . . . . ?
O3 S1 N2 C9 -134.42(15) . . . . ?
O4 S2 N1 C9 158.70(16) . . . . ?
O4 S2 N1 C10 -12.61(18) . . . . ?
C1 C2 C3 C4 2.4(4) . . . . ?
C1 C7 C8 C9 178.28(18) . . . . ?
C1 C7 C8 C11 -4.6(3) . . . . ?
C1 C7 C10 N1 -178.63(17) . . . . ?
C2 C1 C6 C5 -0.1(3) . . . . ?
C2 C1 C7 C8 152.2(2) . . . . ?
C2 C1 C7 C10 -30.5(3) . . . . ?
C2 C3 C4 C5 -1.4(4) . . . . ?
C3 C4 C5 C6 -0.4(4) . . . . ?
C4 C5 C6 C1 1.1(3) . . . . ?
C6 C1 C2 C3 -1.6(3) . . . . ?
C6 C1 C7 C8 -30.2(3) . . . . ?
C6 C1 C7 C10 147.1(2) . . . . ?
C7 C1 C2 C3 176.0(2) . . . . ?
C7 C1 C6 C5 -177.74(19) . . . . ?
C7 C8 C9 N1 -0.2(2) . . . . ?
C7 C8 C9 N2 170.27(19) . . . . ?
C7 C8 C11 C12 -54.5(3) . . . . ?
C7 C8 C11 C16 128.4(2) . . . . ?
C8 C7 C10 N1 -0.9(2) . . . . ?
C8 C11 C12 C13 -176.43(18) . . . . ?
C8 C11 C16 C15 176.52(19) . . . . ?
C9 N1 C10 C7 0.8(2) . . . . ?
C9 C8 C11 C12 122.2(2) . . . . ?
C9 C8 C11 C16 -54.8(3) . . . . ?
C10 N1 C9 N2 -171.79(17) . . . . ?
C10 N1 C9 C8 -0.4(2) . . . . ?
C10 C7 C8 C9 0.6(2) . . . . ?
C10 C7 C8 C11 177.76(18) . . . . ?
C11 C8 C9 N1 -177.54(16) . . . . ?
C11 C8 C9 N2 -7.1(3) . . . . ?
C11 C12 C13 C14 -0.6(3) . . . . ?
C12 C11 C16 C15 -0.6(3) . . . . ?
C12 C13 C14 C15 0.6(3) . . . . ?
C13 C14 C15 C16 -0.5(3) . . . . ?
C14 C15 C16 C11 0.6(3) . . . . ?
C16 C11 C12 C13 0.6(3) . . . . ?
C17 S1 N2 C9 110.58(16) . . . . ?
C18 S2 N1 C9 -85.48(18) . . . . ?
C18 S2 N1 C10 103.22(17) . . . . ?
